data_2230550
loop_
_publ_author_name
'Zhang, Qiurong'
'Wu, Chunli'
'Li, Pengyun'
'Cheng, Weiyan'
'Liu, Hongmin'

_publ_section_title
;
 <i>N</i>-Benzyl-6-deoxy-3,6-iminomethylene-1,2,3,5-<i>O</i>-tetraacetyl-\a-<small>D</small>-1(<i>S</i>)-epiallofuranose
;
_journal_coeditor_code ZK2010
_journal_issue 6
_journal_name_full 'Acta Crystallographica Section E'
_journal_page_first o1545
_journal_paper_doi 10.1107/S1600536811019702
_journal_volume 67
_journal_year 2011
_chemical_formula_iupac 'C22 H27 N O9'
_chemical_formula_moiety 'C22 H27 N O9'
_chemical_formula_sum 'C22 H27 N O9'
_chemical_formula_weight 449.45
_chemical_name_systematic
;
<i>N</i>-Benzyl-6-deoxy-3,6-iminomethylene-1,2,3,5-<i>O</i>-tetraacetyl-
\a-D-1(<i>S</i>)-epiallofuranose
;
_space_group_IT_number 4
_symmetry_cell_setting monoclinic
_symmetry_space_group_name_Hall 'P 2yb'
_symmetry_space_group_name_H-M 'P 1 21 1'
_atom_sites_solution_hydrogens geom
_atom_sites_solution_primary direct
_atom_sites_solution_secondary difmap
_audit_creation_method SHELXL-97
_cell_angle_alpha 90.00
_cell_angle_beta 94.56(3)
_cell_angle_gamma 90.00
_cell_formula_units_Z 2
_cell_length_a 8.1768(16)
_cell_length_b 9.0613(18)
_cell_length_c 15.591(3)
_cell_measurement_reflns_used 399
_cell_measurement_temperature 291(2)
_cell_measurement_theta_max 25.1
_cell_measurement_theta_min 2
_cell_volume 1151.5(4)
_computing_cell_refinement '<i>R-AXIS II Software</i> (Rigaku, 1997)'
_computing_data_collection '<i>R-AXIS II Software</i> (Rigaku, 1997)'
_computing_data_reduction '<i>R-AXIS II Software</i> (Rigaku, 1997)'
_computing_molecular_graphics 'SHELXTL (Sheldrick, 2008)'
_computing_publication_material 'SHELXL97 (Sheldrick, 2008)'
_computing_structure_refinement 'SHELXL97 (Sheldrick, 2008)'
_computing_structure_solution 'SHELXS97 (Sheldrick, 2008)'
_diffrn_ambient_temperature 291(2)
_diffrn_detector_area_resol_mean 0
_diffrn_measured_fraction_theta_full 0.983
_diffrn_measured_fraction_theta_max 0.983
_diffrn_measurement_device_type 'Rigaku R-AXIS-IV'
_diffrn_measurement_method 'Oscillation frames'
_diffrn_radiation_monochromator graphite
_diffrn_radiation_source 'fine-focus sealed tube'
_diffrn_radiation_type MoK\a
_diffrn_radiation_wavelength 0.71073
_diffrn_reflns_av_R_equivalents 0.0327
_diffrn_reflns_av_sigmaI/netI 0.0371
_diffrn_reflns_limit_h_max 10
_diffrn_reflns_limit_h_min 0
_diffrn_reflns_limit_k_max 11
_diffrn_reflns_limit_k_min -11
_diffrn_reflns_limit_l_max 19
_diffrn_reflns_limit_l_min -19
_diffrn_reflns_number 4341
_diffrn_reflns_theta_full 26.50
_diffrn_reflns_theta_max 26.50
_diffrn_reflns_theta_min 1.31
_diffrn_standards_decay_% 0
_diffrn_standards_interval_count 0
_diffrn_standards_interval_time 0
_diffrn_standards_number 0
_exptl_absorpt_coefficient_mu 0.101
_exptl_absorpt_correction_T_max 0.9840
_exptl_absorpt_correction_T_min 0.9801
_exptl_absorpt_correction_type multi-scan
_exptl_absorpt_process_details '(SADABS: Sheldrick, 1996)'
_exptl_crystal_colour Colorless
_exptl_crystal_density_diffrn 1.296
_exptl_crystal_density_method 'not measured'
_exptl_crystal_description PRISMATIC
_exptl_crystal_F_000 476
_exptl_crystal_size_max 0.20
_exptl_crystal_size_mid 0.18
_exptl_crystal_size_min 0.16
_refine_diff_density_max 0.151
_refine_diff_density_min -0.130
_refine_ls_extinction_coef 0.040(5)
_refine_ls_extinction_expression Fc^*^=kFc[1+0.001xFc^2^\l^3^/sin(2\q)]^-1/4^
_refine_ls_extinction_method SHELXL
_refine_ls_goodness_of_fit_ref 1.090
_refine_ls_hydrogen_treatment constr
_refine_ls_matrix_type full
_refine_ls_number_parameters 290
_refine_ls_number_reflns 2503
_refine_ls_number_restraints 1
_refine_ls_restrained_S_all 1.090
_refine_ls_R_factor_all 0.0520
_refine_ls_R_factor_gt 0.0426
_refine_ls_shift/su_max 0.000
_refine_ls_shift/su_mean 0.000
_refine_ls_structure_factor_coef Fsqd
_refine_ls_weighting_details 'calc w=1/[\s^2^(Fo^2^)+(0.0659P)^2^+0.0000P] where P=(Fo^2^+2Fc^2^)/3'
_refine_ls_weighting_scheme calc
_refine_ls_wR_factor_gt 0.1024
_refine_ls_wR_factor_ref 0.1068
_reflns_number_gt 2173
_reflns_number_total 2503
_reflns_threshold_expression I>2\s(I)
_cod_data_source_file zk2010.cif
_cod_data_source_block I
_cod_original_sg_symbol_H-M 'P 21'
_cod_database_code 2230550
_cod_database_fobs_code 2230550

loop_
_symmetry_equiv_pos_as_xyz
'x, y, z'
'-x, y+1/2, -z'

loop_
_atom_site_type_symbol
_atom_site_label
_atom_site_fract_x
_atom_site_fract_y
_atom_site_fract_z
_atom_site_U_iso_or_equiv
_atom_site_adp_type
_atom_site_calc_flag
_atom_site_refinement_flags
_atom_site_occupancy
_atom_site_symmetry_multiplicity
_atom_site_disorder_assembly
_atom_site_disorder_group
N N1 0.1159(3) 0.9181(3) 0.34251(14) 0.0450(6) Uani d . 1 1 . .
O O1 0.5766(2) 1.1411(2) 0.25616(13) 0.0515(5) Uani d . 1 1 . .
O O2 0.5092(2) 0.8192(2) 0.13055(12) 0.0471(5) Uani d . 1 1 . .
O O3 0.2300(2) 0.7356(2) 0.19908(12) 0.0439(5) Uani d . 1 1 . .
O O4 0.3209(2) 1.1154(2) 0.18522(13) 0.0461(5) Uani d . 1 1 . .
O O5 -0.0199(2) 1.1524(2) 0.15811(13) 0.0489(5) Uani d . 1 1 . .
O O6 0.5922(3) 1.3316(3) 0.16484(19) 0.0771(7) Uani d . 1 1 . .
O O7 0.7528(3) 0.7358(3) 0.18663(16) 0.0700(7) Uani d . 1 1 . .
O O8 0.4156(3) 0.5948(3) 0.27378(14) 0.0589(6) Uani d . 1 1 . .
O O9 -0.1360(4) 1.0104(3) 0.05304(17) 0.0886(9) Uani d . 1 1 . .
C C1 0.4843(3) 1.0630(3) 0.18939(19) 0.0438(6) Uani d . 1 1 . .
H H1A 0.5311 1.0805 0.1343 0.053 Uiso calc R 1 1 . .
C C2 0.4826(3) 0.8971(3) 0.20843(16) 0.0393(6) Uani d . 1 1 . .
H H2A 0.5621 0.8696 0.2561 0.047 Uiso calc R 1 1 . .
C C3 0.3042(3) 0.8717(3) 0.22978(17) 0.0376(6) Uani d . 1 1 . .
C C4 0.2149(3) 0.9901(3) 0.17496(18) 0.0391(6) Uani d . 1 1 . .
H H4A 0.2062 0.9591 0.1146 0.047 Uiso calc R 1 1 . .
C C5 0.0450(3) 1.0225(3) 0.20286(18) 0.0428(6) Uani d . 1 1 . .
H H5A -0.0268 0.9385 0.1872 0.051 Uiso calc R 1 1 . .
C C6 0.0463(3) 1.0483(4) 0.29899(19) 0.0486(7) Uani d . 1 1 . .
H H6A 0.1118 1.1345 0.3153 0.058 Uiso calc R 1 1 . .
H H6B -0.0645 1.0647 0.3149 0.058 Uiso calc R 1 1 . .
C C7 0.2889(3) 0.8982(3) 0.32508(16) 0.0429(6) Uani d . 1 1 . .
H H7A 0.3346 0.8149 0.3579 0.052 Uiso calc R 1 1 . .
H H7B 0.3509 0.9855 0.3433 0.052 Uiso calc R 1 1 . .
C C8 0.6243(3) 1.2802(4) 0.2351(3) 0.0569(8) Uani d . 1 1 . .
C C9 0.7193(4) 1.3524(5) 0.3088(3) 0.0813(12) Uani d . 1 1 . .
H H9A 0.7512 1.4497 0.2923 0.122 Uiso calc R 1 1 . .
H H9B 0.8155 1.2951 0.3251 0.122 Uiso calc R 1 1 . .
H H9C 0.6525 1.3590 0.3566 0.122 Uiso calc R 1 1 . .
C C10 0.6505(3) 0.7422(3) 0.1276(2) 0.0496(7) Uani d . 1 1 . .
C C11 0.6557(5) 0.6680(5) 0.0432(2) 0.0733(10) Uani d . 1 1 . .
H H11A 0.7565 0.6139 0.0420 0.110 Uiso calc R 1 1 . .
H H11B 0.6494 0.7407 -0.0018 0.110 Uiso calc R 1 1 . .
H H11C 0.5646 0.6013 0.0345 0.110 Uiso calc R 1 1 . .
C C12 0.2937(3) 0.6055(3) 0.2257(2) 0.0473(7) Uani d . 1 1 . .
C C13 0.1927(5) 0.4817(4) 0.1878(3) 0.0770(11) Uani d . 1 1 . .
H H13A 0.2399 0.3895 0.2075 0.115 Uiso calc R 1 1 . .
H H13B 0.1899 0.4862 0.1262 0.115 Uiso calc R 1 1 . .
H H13C 0.0831 0.4895 0.2054 0.115 Uiso calc R 1 1 . .
C C14 -0.1022(4) 1.1307(4) 0.08049(19) 0.0501(7) Uani d . 1 1 . .
C C15 -0.1374(4) 1.2725(4) 0.0348(2) 0.0664(10) Uani d . 1 1 . .
H H15A -0.1958 1.2534 -0.0199 0.100 Uiso calc R 1 1 . .
H H15B -0.0361 1.3219 0.0262 0.100 Uiso calc R 1 1 . .
H H15C -0.2031 1.3339 0.0687 0.100 Uiso calc R 1 1 . .
C C16 0.0969(4) 0.9206(5) 0.43531(19) 0.0587(8) Uani d . 1 1 . .
H H16A 0.1255 1.0180 0.4576 0.070 Uiso calc R 1 1 . .
H H16B 0.1727 0.8504 0.4637 0.070 Uiso calc R 1 1 . .
C C17 -0.0747(3) 0.8835(4) 0.45673(18) 0.0511(8) Uani d . 1 1 . .
C C18 -0.1365(5) 0.9410(6) 0.5301(2) 0.0842(14) Uani d . 1 1 . .
H H18A -0.0748 1.0086 0.5639 0.101 Uiso calc R 1 1 . .
C C19 -0.2898(5) 0.8983(8) 0.5533(3) 0.107(2) Uani d . 1 1 . .
H H19A -0.3307 0.9381 0.6023 0.128 Uiso calc R 1 1 . .
C C20 -0.3806(4) 0.7987(7) 0.5048(3) 0.0886(15) Uani d . 1 1 . .
H H20A -0.4820 0.7684 0.5215 0.106 Uiso calc R 1 1 . .
C C21 -0.3232(4) 0.7438(5) 0.4322(2) 0.0690(10) Uani d . 1 1 . .
H H21A -0.3867 0.6778 0.3981 0.083 Uiso calc R 1 1 . .
C C22 -0.1714(4) 0.7852(4) 0.4087(2) 0.0551(8) Uani d . 1 1 . .
H H22A -0.1332 0.7456 0.3590 0.066 Uiso calc R 1 1 . .

loop_
_atom_site_aniso_label
_atom_site_aniso_U_11
_atom_site_aniso_U_22
_atom_site_aniso_U_33
_atom_site_aniso_U_12
_atom_site_aniso_U_13
_atom_site_aniso_U_23
N1 0.0465(12) 0.0503(14) 0.0377(12) 0.0078(11) 0.0004(9) 0.0007(11)
O1 0.0520(11) 0.0460(12) 0.0553(12) -0.0058(10) -0.0042(8) -0.0094(10)
O2 0.0529(10) 0.0469(12) 0.0407(10) 0.0098(10) -0.0010(8) -0.0082(9)
O3 0.0525(10) 0.0281(9) 0.0493(11) 0.0011(8) -0.0072(8) -0.0006(9)
O4 0.0463(10) 0.0301(10) 0.0609(12) -0.0010(8) -0.0033(8) 0.0031(9)
O5 0.0541(11) 0.0351(10) 0.0551(12) 0.0073(9) -0.0101(9) 0.0059(9)
O6 0.0976(18) 0.0516(15) 0.0848(19) -0.0140(14) 0.0235(14) -0.0001(15)
O7 0.0537(11) 0.0827(18) 0.0724(15) 0.0187(13) -0.0030(11) -0.0070(14)
O8 0.0694(13) 0.0403(12) 0.0643(14) 0.0104(10) -0.0114(11) 0.0051(10)
O9 0.132(2) 0.0629(19) 0.0632(16) -0.0026(16) -0.0376(15) 0.0019(14)
C1 0.0451(14) 0.0417(16) 0.0437(15) -0.0028(12) -0.0019(11) -0.0016(12)
C2 0.0458(13) 0.0380(15) 0.0333(13) 0.0064(11) -0.0017(10) -0.0032(11)
C3 0.0440(13) 0.0284(13) 0.0389(14) 0.0011(11) -0.0059(10) -0.0008(11)
C4 0.0478(14) 0.0299(14) 0.0382(14) -0.0005(11) -0.0048(11) -0.0011(11)
C5 0.0453(14) 0.0304(14) 0.0505(16) 0.0041(12) -0.0097(12) 0.0031(12)
C6 0.0478(14) 0.0480(18) 0.0493(17) 0.0100(13) -0.0006(12) -0.0023(14)
C7 0.0462(13) 0.0450(16) 0.0362(13) 0.0053(12) -0.0052(10) 0.0024(13)
C8 0.0457(15) 0.0437(18) 0.082(2) -0.0031(13) 0.0118(15) -0.0152(17)
C9 0.0606(19) 0.062(2) 0.119(3) -0.0016(18) -0.0048(19) -0.040(2)
C10 0.0489(14) 0.0401(15) 0.0604(19) 0.0019(13) 0.0086(13) 0.0001(15)
C11 0.084(2) 0.070(2) 0.068(2) 0.012(2) 0.0200(17) -0.020(2)
C12 0.0549(16) 0.0341(15) 0.0523(17) 0.0037(13) 0.0014(13) 0.0062(13)
C13 0.086(2) 0.042(2) 0.099(3) -0.0069(18) -0.015(2) 0.003(2)
C14 0.0511(15) 0.054(2) 0.0439(16) 0.0042(14) -0.0049(12) 0.0069(15)
C15 0.0665(18) 0.068(2) 0.064(2) 0.0137(17) -0.0023(15) 0.0268(18)
C16 0.0624(18) 0.074(2) 0.0394(16) 0.0000(17) 0.0001(13) -0.0014(16)
C17 0.0490(15) 0.064(2) 0.0404(15) 0.0121(15) 0.0019(12) 0.0024(15)
C18 0.074(2) 0.117(4) 0.061(2) 0.002(2) 0.0043(18) -0.034(2)
C19 0.072(2) 0.188(6) 0.064(2) 0.006(3) 0.0209(19) -0.044(3)
C20 0.0533(17) 0.147(5) 0.066(2) 0.004(3) 0.0058(16) -0.003(3)
C21 0.0557(17) 0.090(3) 0.060(2) 0.0025(19) -0.0044(14) 0.001(2)
C22 0.0602(16) 0.060(2) 0.0438(16) 0.0102(16) -0.0012(13) -0.0006(14)

loop_
_atom_type_symbol
_atom_type_description
_atom_type_scat_dispersion_real
_atom_type_scat_dispersion_imag
_atom_type_scat_source
C C 0.0033 0.0000 'International Tables Vol C Tables 4.2.6.8 and 6.1.1.4'
H H 0.0000 0.0000 'International Tables Vol C Tables 4.2.6.8 and 6.1.1.4'
N N 0.0061 0.0000 'International Tables Vol C Tables 4.2.6.8 and 6.1.1.4'
O O 0.0106 0.0000 'International Tables Vol C Tables 4.2.6.8 and 6.1.1.4'

loop_
_geom_angle_atom_site_label_1
_geom_angle_atom_site_label_2
_geom_angle_atom_site_label_3
_geom_angle_site_symmetry_1
_geom_angle_site_symmetry_3
_geom_angle
_geom_angle_publ_flag
C6 N1 C16 . . 112.3(2) ?
C6 N1 C7 . . 111.0(2) ?
C16 N1 C7 . . 111.2(2) ?
C8 O1 C1 . . 115.3(3) ?
C10 O2 C2 . . 118.0(2) ?
C12 O3 C3 . . 120.49(18) ?
C1 O4 C4 . . 107.5(2) ?
C14 O5 C5 . . 116.8(2) ?
O4 C1 O1 . . 108.1(2) ?
O4 C1 C2 . . 108.4(2) ?
O1 C1 C2 . . 111.0(2) ?
O4 C1 H1A . . 109.8 ?
O1 C1 H1A . . 109.8 ?
C2 C1 H1A . . 109.8 ?
O2 C2 C1 . . 108.3(2) ?
O2 C2 C3 . . 108.6(2) ?
C1 C2 C3 . . 102.2(2) ?
O2 C2 H2A . . 112.4 ?
C1 C2 H2A . . 112.4 ?
C3 C2 H2A . . 112.4 ?
O3 C3 C7 . . 113.3(2) ?
O3 C3 C4 . . 104.26(19) ?
C7 C3 C4 . . 111.4(2) ?
O3 C3 C2 . . 116.0(2) ?
C7 C3 C2 . . 110.0(2) ?
C4 C3 C2 . . 101.2(2) ?
O4 C4 C5 . . 112.0(2) ?
O4 C4 C3 . . 103.7(2) ?
C5 C4 C3 . . 112.6(2) ?
O4 C4 H4A . . 109.4 ?
C5 C4 H4A . . 109.4 ?
C3 C4 H4A . . 109.4 ?
O5 C5 C6 . . 108.9(2) ?
O5 C5 C4 . . 109.2(2) ?
C6 C5 C4 . . 112.3(2) ?
O5 C5 H5A . . 108.8 ?
C6 C5 H5A . . 108.8 ?
C4 C5 H5A . . 108.8 ?
N1 C6 C5 . . 107.9(2) ?
N1 C6 H6A . . 110.1 ?
C5 C6 H6A . . 110.1 ?
N1 C6 H6B . . 110.1 ?
C5 C6 H6B . . 110.1 ?
H6A C6 H6B . . 108.4 ?
N1 C7 C3 . . 110.8(2) ?
N1 C7 H7A . . 109.5 ?
C3 C7 H7A . . 109.5 ?
N1 C7 H7B . . 109.5 ?
C3 C7 H7B . . 109.5 ?
H7A C7 H7B . . 108.1 ?
O6 C8 O1 . . 122.1(3) ?
O6 C8 C9 . . 126.7(4) ?
O1 C8 C9 . . 111.2(4) ?
C8 C9 H9A . . 109.5 ?
C8 C9 H9B . . 109.5 ?
H9A C9 H9B . . 109.5 ?
C8 C9 H9C . . 109.5 ?
H9A C9 H9C . . 109.5 ?
H9B C9 H9C . . 109.5 ?
O7 C10 O2 . . 123.1(3) ?
O7 C10 C11 . . 126.4(3) ?
O2 C10 C11 . . 110.4(3) ?
C10 C11 H11A . . 109.5 ?
C10 C11 H11B . . 109.5 ?
H11A C11 H11B . . 109.5 ?
C10 C11 H11C . . 109.5 ?
H11A C11 H11C . . 109.5 ?
H11B C11 H11C . . 109.5 ?
O8 C12 O3 . . 123.1(3) ?
O8 C12 C13 . . 126.4(3) ?
O3 C12 C13 . . 110.5(3) ?
C12 C13 H13A . . 109.5 ?
C12 C13 H13B . . 109.5 ?
H13A C13 H13B . . 109.5 ?
C12 C13 H13C . . 109.5 ?
H13A C13 H13C . . 109.5 ?
H13B C13 H13C . . 109.5 ?
O9 C14 O5 . . 122.5(3) ?
O9 C14 C15 . . 125.9(3) ?
O5 C14 C15 . . 111.5(3) ?
C14 C15 H15A . . 109.5 ?
C14 C15 H15B . . 109.5 ?
H15A C15 H15B . . 109.5 ?
C14 C15 H15C . . 109.5 ?
H15A C15 H15C . . 109.5 ?
H15B C15 H15C . . 109.5 ?
N1 C16 C17 . . 112.9(2) ?
N1 C16 H16A . . 109.0 ?
C17 C16 H16A . . 109.0 ?
N1 C16 H16B . . 109.0 ?
C17 C16 H16B . . 109.0 ?
H16A C16 H16B . . 107.8 ?
C22 C17 C18 . . 117.5(3) ?
C22 C17 C16 . . 122.0(3) ?
C18 C17 C16 . . 120.4(3) ?
C19 C18 C17 . . 120.4(4) ?
C19 C18 H18A . . 119.8 ?
C17 C18 H18A . . 119.8 ?
C20 C19 C18 . . 120.3(3) ?
C20 C19 H19A . . 119.8 ?
C18 C19 H19A . . 119.8 ?
C21 C20 C19 . . 119.9(4) ?
C21 C20 H20A . . 120.0 ?
C19 C20 H20A . . 120.0 ?
C20 C21 C22 . . 120.2(4) ?
C20 C21 H21A . . 119.9 ?
C22 C21 H21A . . 119.9 ?
C17 C22 C21 . . 121.7(3) ?
C17 C22 H22A . . 119.2 ?
C21 C22 H22A . . 119.2 ?

loop_
_geom_bond_atom_site_label_1
_geom_bond_atom_site_label_2
_geom_bond_site_symmetry_2
_geom_bond_distance
_geom_bond_publ_flag
N1 C6 . 1.454(4) ?
N1 C16 . 1.468(4) ?
N1 C7 . 1.472(3) ?
O1 C8 . 1.368(4) ?
O1 C1 . 1.424(3) ?
O2 C10 . 1.353(3) ?
O2 C2 . 1.436(3) ?
O3 C12 . 1.341(3) ?
O3 C3 . 1.440(3) ?
O4 C1 . 1.415(3) ?
O4 C4 . 1.429(3) ?
O5 C14 . 1.352(4) ?
O5 C5 . 1.447(3) ?
O6 C8 . 1.200(4) ?
O7 C10 . 1.194(4) ?
O8 C12 . 1.203(3) ?
O9 C14 . 1.195(4) ?
C1 C2 . 1.532(4) ?
C1 H1A . 0.9800 ?
C2 C3 . 1.539(4) ?
C2 H2A . 0.9800 ?
C3 C7 . 1.520(4) ?
C3 C4 . 1.522(4) ?
C4 C5 . 1.517(4) ?
C4 H4A . 0.9800 ?
C5 C6 . 1.516(4) ?
C5 H5A . 0.9800 ?
C6 H6A . 0.9700 ?
C6 H6B . 0.9700 ?
C7 H7A . 0.9700 ?
C7 H7B . 0.9700 ?
C8 C9 . 1.487(5) ?
C9 H9A . 0.9600 ?
C9 H9B . 0.9600 ?
C9 H9C . 0.9600 ?
C10 C11 . 1.483(5) ?
C11 H11A . 0.9600 ?
C11 H11B . 0.9600 ?
C11 H11C . 0.9600 ?
C12 C13 . 1.487(5) ?
C13 H13A . 0.9600 ?
C13 H13B . 0.9600 ?
C13 H13C . 0.9600 ?
C14 C15 . 1.486(5) ?
C15 H15A . 0.9600 ?
C15 H15B . 0.9600 ?
C15 H15C . 0.9600 ?
C16 C17 . 1.506(4) ?
C16 H16A . 0.9700 ?
C16 H16B . 0.9700 ?
C17 C22 . 1.374(4) ?
C17 C18 . 1.389(5) ?
C18 C19 . 1.387(6) ?
C18 H18A . 0.9300 ?
C19 C20 . 1.360(7) ?
C19 H19A . 0.9300 ?
C20 C21 . 1.355(6) ?
C20 H20A . 0.9300 ?
C21 C22 . 1.374(5) ?
C21 H21A . 0.9300 ?
C22 H22A . 0.9300 ?

loop_
_geom_hbond_atom_site_label_D
_geom_hbond_atom_site_label_H
_geom_hbond_atom_site_label_A
_geom_hbond_site_symmetry_A
_geom_hbond_distance_DH
_geom_hbond_distance_HA
_geom_hbond_distance_DA
_geom_hbond_angle_DHA
C2 H2A O7 . 0.98 2.31 2.693(3) 102
C5 H5A O9 . 0.98 2.30 2.666(4) 101
C7 H7A O8 . 0.97 2.50 3.067(4) 117
C15 H15C O6 1_455 0.96 2.33 3.161(5) 144

loop_
_geom_torsion_atom_site_label_1
_geom_torsion_atom_site_label_2
_geom_torsion_atom_site_label_3
_geom_torsion_atom_site_label_4
_geom_torsion_site_symmetry_1
_geom_torsion_site_symmetry_2
_geom_torsion_site_symmetry_3
_geom_torsion_site_symmetry_4
_geom_torsion
_geom_torsion_publ_flag
C4 O4 C1 O1 . . . . -137.1(2) ?
C4 O4 C1 C2 . . . . -16.8(3) ?
C8 O1 C1 O4 . . . . -78.8(3) ?
C8 O1 C1 C2 . . . . 162.5(2) ?
C10 O2 C2 C1 . . . . 113.2(3) ?
C10 O2 C2 C3 . . . . -136.5(2) ?
O4 C1 C2 O2 . . . . 105.0(2) ?
O1 C1 C2 O2 . . . . -136.5(2) ?
O4 C1 C2 C3 . . . . -9.6(3) ?
O1 C1 C2 C3 . . . . 109.0(2) ?
C12 O3 C3 C7 . . . . -67.5(3) ?
C12 O3 C3 C4 . . . . 171.3(2) ?
C12 O3 C3 C2 . . . . 61.0(3) ?
O2 C2 C3 O3 . . . . 27.8(3) ?
C1 C2 C3 O3 . . . . 142.1(2) ?
O2 C2 C3 C7 . . . . 157.9(2) ?
C1 C2 C3 C7 . . . . -87.8(3) ?
O2 C2 C3 C4 . . . . -84.3(2) ?
C1 C2 C3 C4 . . . . 30.0(2) ?
C1 O4 C4 C5 . . . . 158.4(2) ?
C1 O4 C4 C3 . . . . 36.7(3) ?
O3 C3 C4 O4 . . . . -161.9(2) ?
C7 C3 C4 O4 . . . . 75.6(3) ?
C2 C3 C4 O4 . . . . -41.2(2) ?
O3 C3 C4 C5 . . . . 76.7(3) ?
C7 C3 C4 C5 . . . . -45.7(3) ?
C2 C3 C4 C5 . . . . -162.5(2) ?
C14 O5 C5 C6 . . . . -149.2(2) ?
C14 O5 C5 C4 . . . . 87.9(3) ?
O4 C4 C5 O5 . . . . 53.6(3) ?
C3 C4 C5 O5 . . . . 170.1(2) ?
O4 C4 C5 C6 . . . . -67.2(3) ?
C3 C4 C5 C6 . . . . 49.2(3) ?
C16 N1 C6 C5 . . . . -170.1(2) ?
C7 N1 C6 C5 . . . . 64.6(3) ?
O5 C5 C6 N1 . . . . -178.5(2) ?
C4 C5 C6 N1 . . . . -57.5(3) ?
C6 N1 C7 C3 . . . . -63.0(3) ?
C16 N1 C7 C3 . . . . 171.1(3) ?
O3 C3 C7 N1 . . . . -65.2(3) ?
C4 C3 C7 N1 . . . . 51.9(3) ?
C2 C3 C7 N1 . . . . 163.2(2) ?
C1 O1 C8 O6 . . . . -1.0(4) ?
C1 O1 C8 C9 . . . . 179.9(2) ?
C2 O2 C10 O7 . . . . 0.3(4) ?
C2 O2 C10 C11 . . . . 179.3(3) ?
C3 O3 C12 O8 . . . . -1.8(4) ?
C3 O3 C12 C13 . . . . 177.9(3) ?
C5 O5 C14 O9 . . . . 7.6(5) ?
C5 O5 C14 C15 . . . . -170.2(2) ?
C6 N1 C16 C17 . . . . 76.4(4) ?
C7 N1 C16 C17 . . . . -158.4(3) ?
N1 C16 C17 C22 . . . . 33.4(5) ?
N1 C16 C17 C18 . . . . -151.1(4) ?
C22 C17 C18 C19 . . . . 0.5(6) ?
C16 C17 C18 C19 . . . . -175.2(4) ?
C17 C18 C19 C20 . . . . 0.6(8) ?
C18 C19 C20 C21 . . . . -1.8(8) ?
C19 C20 C21 C22 . . . . 1.9(7) ?
C18 C17 C22 C21 . . . . -0.5(5) ?
C16 C17 C22 C21 . . . . 175.2(3) ?
C20 C21 C22 C17 . . . . -0.7(6) ?

loop_
_cod_related_entry_id
_cod_related_entry_database
_cod_related_entry_code
1 ChemSpider 30656746
